data_7133162
loop_
_publ_author_name
'Shi, Lin'
'Liu, Lidong'
'Lei, Xingyu'
'Wang, Yihan'
'Fang, Yeguang'
'Jiao, Peng'

_publ_section_title
;
 Dearomative pyrrole (3+2) reaction with geminal bromonitroalkane:
 synthesis of 2,3-dihydropyrroles.
;
_journal_issue 54
_journal_name_full 'Chemical communications (Cambridge, England)'
_journal_page_first 6953
_journal_page_last 6956
_journal_paper_doi 10.1039/d4cc01437e
_journal_volume 60
_journal_year 2024
_chemical_formula_moiety 'C12 H18 N2 O4'
_chemical_formula_sum 'C12 H18 N2 O4'
_chemical_formula_weight 254.28
_space_group_crystal_system monoclinic
_space_group_IT_number 15
_space_group_name_Hall '-C 2yc'
_space_group_name_H-M_alt 'C 1 2/c 1'
_atom_sites_solution_hydrogens geom
_audit_creation_date 2023-10-27
_audit_creation_method
;
Olex2 1.5
(compiled 2022.04.07 svn.rca3783a0 for OlexSys, GUI svn.r6498)
;
_audit_update_record
;
2023-11-09 deposited with the CCDC.	2024-06-05 downloaded from the CCDC.
;
_cell_angle_alpha 90
_cell_angle_beta 97.790(3)
_cell_angle_gamma 90
_cell_formula_units_Z 8
_cell_length_a 23.2511(5)
_cell_length_b 6.0802(7)
_cell_length_c 18.4786(9)
_cell_measurement_reflns_used 7500
_cell_measurement_temperature 100(2)
_cell_measurement_theta_max 76.0000
_cell_measurement_theta_min 3.8260
_cell_volume 2588.2(3)
_computing_molecular_graphics 'Olex2 1.5 (Dolomanov et al., 2009)'
_computing_publication_material 'Olex2 1.5 (Dolomanov et al., 2009)'
_computing_structure_refinement 'SHELXL-2018/1 (Sheldrick, 2018)'
_computing_structure_solution 'SHELXT 2014/5 (Sheldrick, 2014)'
_diffrn_ambient_temperature 100(2)
_diffrn_measured_fraction_theta_full 0.998
_diffrn_measured_fraction_theta_max 0.963
_diffrn_measurement_device_type 'XtaLAB Synergy R, DW system, HyPix'
_diffrn_radiation_type CuK\a
_diffrn_radiation_wavelength 1.54184
_diffrn_reflns_av_R_equivalents 0.0436
_diffrn_reflns_av_unetI/netI 0.0283
_diffrn_reflns_Laue_measured_fraction_full 0.998
_diffrn_reflns_Laue_measured_fraction_max 0.963
_diffrn_reflns_limit_h_max 28
_diffrn_reflns_limit_h_min -28
_diffrn_reflns_limit_k_max 7
_diffrn_reflns_limit_k_min -5
_diffrn_reflns_limit_l_max 21
_diffrn_reflns_limit_l_min -23
_diffrn_reflns_number 12333
_diffrn_reflns_point_group_measured_fraction_full 0.998
_diffrn_reflns_point_group_measured_fraction_max 0.963
_diffrn_reflns_theta_full 67.684
_diffrn_reflns_theta_max 76.204
_diffrn_reflns_theta_min 3.838
_diffrn_source 'Rotating-anode X-ray tube'
_exptl_absorpt_coefficient_mu 0.820
_exptl_absorpt_correction_T_max 1.00000
_exptl_absorpt_correction_T_min 0.36537
_exptl_absorpt_correction_type multi-scan
_exptl_crystal_colour 'clear colourless'
_exptl_crystal_density_diffrn 1.305
_exptl_crystal_description block
_exptl_crystal_F_000 1088
_exptl_crystal_size_max 0.500
_exptl_crystal_size_mid 0.500
_exptl_crystal_size_min 0.200
_refine_diff_density_max 0.246
_refine_diff_density_min -0.231
_refine_diff_density_rms 0.043
_refine_ls_extinction_coef 0.00062(11)
_refine_ls_extinction_expression Fc^*^=kFc[1+0.001xFc^2^\l^3^/sin(2\q)]^-1/4^
_refine_ls_extinction_method 'SHELXL-2018/1 (Sheldrick 2018)'
_refine_ls_goodness_of_fit_ref 1.052
_refine_ls_hydrogen_treatment constr
_refine_ls_matrix_type full
_refine_ls_number_parameters 168
_refine_ls_number_reflns 2612
_refine_ls_number_restraints 0
_refine_ls_restrained_S_all 1.052
_refine_ls_R_factor_all 0.0434
_refine_ls_R_factor_gt 0.0392
_refine_ls_shift/su_max 0.001
_refine_ls_shift/su_mean 0.000
_refine_ls_structure_factor_coef Fsqd
_refine_ls_weighting_details 'w=1/[\s^2^(Fo^2^)+(0.0567P)^2^+1.5323P] where P=(Fo^2^+2Fc^2^)/3'
_refine_ls_weighting_scheme calc
_refine_ls_wR_factor_gt 0.1039
_refine_ls_wR_factor_ref 0.1070
_reflns_Friedel_coverage 0.000
_reflns_number_gt 2320
_reflns_number_total 2612
_reflns_threshold_expression 'I > 2\s(I)'
_cod_data_source_file d4cc01437e2.cif
_cod_data_source_block 20220416a_auto
_cod_depositor_comments 'Adding full bibliography for 7133162--7133165.cif.'
_cod_database_code 7133162
_shelx_shelxl_version_number 2018/1
_shelx_space_group_comment
;
The symmetry employed for this shelxl refinement is uniquely defined
by the following loop, which should always be used as a source of
symmetry information in preference to the above space-group names.
They are only intended as comments.
;
_olex2_refinement_description
;
1.a Ternary CH refined with riding coordinates:
 C2(H2), C6(H6)
1.b Secondary CH2 refined with riding coordinates:
 C17(H17A,H17B)
1.c Aromatic/amide H refined with riding coordinates:
 C7(H7), C8(H8)
1.d Idealised Me refined as rotating group:
 C12(H12A,H12B,H12C), C14(H14A,H14B,H14C), C13(H13A,H13B,H13C), C18(H18A,H18B,
 H18C)
;
_olex2_submission_special_instructions 'No special instructions were received'

loop_
_space_group_symop_operation_xyz
'x, y, z'
'-x, y, -z+1/2'
'x+1/2, y+1/2, z'
'-x+1/2, y+1/2, -z+1/2'
'-x, -y, -z'
'x, -y, z-1/2'
'-x+1/2, -y+1/2, -z'
'x+1/2, -y+1/2, z-1/2'

loop_
_atom_site_label
_atom_site_type_symbol
_atom_site_fract_x
_atom_site_fract_y
_atom_site_fract_z
_atom_site_U_iso_or_equiv
_atom_site_adp_type
_atom_site_occupancy
_atom_site_site_symmetry_order
_atom_site_calc_flag
_atom_site_refinement_flags_posn
_atom_site_refinement_flags_adp
_atom_site_refinement_flags_occupancy
_atom_site_disorder_assembly
_atom_site_disorder_group
O5 O 0.24146(4) 0.03220(16) 0.71958(5) 0.0276(2) Uani 1 1 d . . . . .
O10 O 0.00395(3) -0.06872(14) 0.62166(5) 0.0239(2) Uani 1 1 d . . . . .
O16 O 0.28599(4) -0.03981(18) 0.62058(5) 0.0336(3) Uani 1 1 d . . . . .
N1 N 0.09901(4) -0.07326(17) 0.65855(6) 0.0213(2) Uani 1 1 d . . . . .
N4 N 0.24134(4) -0.07439(19) 0.64981(6) 0.0252(3) Uani 1 1 d . . . . .
O15 O 0.05364(4) -0.39342(15) 0.62182(5) 0.0269(2) Uani 1 1 d . . . . .
C2 C 0.15459(5) -0.1803(2) 0.68626(7) 0.0208(3) Uani 1 1 d . . . . .
H2 H 0.148855 -0.327074 0.708628 0.025 Uiso 1 1 calc R U . . .
C11 C -0.05429(5) -0.1648(2) 0.59846(7) 0.0257(3) Uani 1 1 d . . . . .
C12 C -0.07032(6) -0.3125(3) 0.65877(8) 0.0329(3) Uani 1 1 d . . . . .
H12A H -0.044086 -0.439317 0.664454 0.049 Uiso 1 1 calc R U . . .
H12B H -0.110387 -0.363683 0.646126 0.049 Uiso 1 1 calc R U . . .
H12C H -0.066842 -0.229882 0.704692 0.049 Uiso 1 1 calc R U . . .
C3 C 0.19521(5) -0.1915(2) 0.63038(7) 0.0228(3) Uani 1 1 d . . . . .
C17 C 0.18762(5) -0.3178(2) 0.56065(7) 0.0272(3) Uani 1 1 d . . . . .
H17A H 0.204733 -0.232926 0.523115 0.033 Uiso 1 1 calc R U . . .
H17B H 0.145629 -0.335075 0.543627 0.033 Uiso 1 1 calc R U . . .
C6 C 0.18508(5) -0.0142(2) 0.74261(7) 0.0237(3) Uani 1 1 d . . . . .
H6 H 0.189328 -0.075146 0.793328 0.028 Uiso 1 1 calc R U . . .
C14 C -0.09217(6) 0.0398(3) 0.59014(9) 0.0359(4) Uani 1 1 d . . . . .
H14A H -0.088672 0.118586 0.636794 0.054 Uiso 1 1 calc R U . . .
H14B H -0.132726 -0.003004 0.575583 0.054 Uiso 1 1 calc R U . . .
H14C H -0.079543 0.135678 0.552681 0.054 Uiso 1 1 calc R U . . .
C7 C 0.14572(6) 0.1815(2) 0.73481(7) 0.0260(3) Uani 1 1 d . . . . .
H7 H 0.153442 0.316555 0.760128 0.031 Uiso 1 1 calc R U . . .
C13 C -0.05572(6) -0.2838(3) 0.52609(8) 0.0349(3) Uani 1 1 d . . . . .
H13A H -0.037483 -0.191794 0.492073 0.042 Uiso 1 1 calc R U . . .
H13B H -0.096096 -0.313568 0.505647 0.042 Uiso 1 1 calc R U . . .
H13C H -0.034523 -0.423006 0.533795 0.042 Uiso 1 1 calc R U . . .
C18 C 0.21581(6) -0.5446(2) 0.56809(8) 0.0329(3) Uani 1 1 d . . . . .
H18A H 0.208209 -0.622444 0.521339 0.039 Uiso 1 1 calc R U . . .
H18B H 0.199545 -0.628671 0.605765 0.039 Uiso 1 1 calc R U . . .
H18C H 0.257794 -0.528384 0.581963 0.039 Uiso 1 1 calc R U . . .
C9 C 0.05107(5) -0.1968(2) 0.63285(6) 0.0208(3) Uani 1 1 d . . . . .
C8 C 0.09866(5) 0.1410(2) 0.68782(7) 0.0237(3) Uani 1 1 d . . . . .
H8 H 0.068239 0.244066 0.675300 0.028 Uiso 1 1 calc R U . . .

loop_
_atom_site_aniso_label
_atom_site_aniso_U_11
_atom_site_aniso_U_22
_atom_site_aniso_U_33
_atom_site_aniso_U_23
_atom_site_aniso_U_13
_atom_site_aniso_U_12
O5 0.0172(4) 0.0295(5) 0.0348(5) -0.0025(4) -0.0012(3) -0.0031(4)
O10 0.0150(4) 0.0239(5) 0.0315(5) -0.0009(4) -0.0012(3) 0.0004(3)
O16 0.0174(5) 0.0432(6) 0.0411(6) 0.0100(5) 0.0069(4) -0.0027(4)
N1 0.0153(5) 0.0196(5) 0.0279(5) 0.0004(4) -0.0010(4) 0.0009(4)
N4 0.0182(5) 0.0274(6) 0.0293(6) 0.0046(4) 0.0008(4) 0.0010(4)
O15 0.0209(4) 0.0219(5) 0.0366(5) -0.0034(4) -0.0006(4) 0.0000(3)
C2 0.0161(6) 0.0196(6) 0.0257(6) 0.0020(5) -0.0007(4) 0.0013(4)
C11 0.0141(6) 0.0320(7) 0.0300(7) -0.0010(5) -0.0004(5) -0.0022(5)
C12 0.0230(6) 0.0383(8) 0.0379(7) 0.0019(6) 0.0059(5) -0.0029(6)
C3 0.0170(6) 0.0245(6) 0.0261(6) 0.0043(5) 0.0004(4) 0.0015(5)
C17 0.0202(6) 0.0356(8) 0.0253(6) 0.0012(5) 0.0012(5) 0.0028(5)
C6 0.0182(6) 0.0254(6) 0.0266(6) 0.0004(5) -0.0003(5) -0.0026(5)
C14 0.0187(6) 0.0399(8) 0.0473(8) 0.0017(7) -0.0025(6) 0.0046(6)
C7 0.0235(6) 0.0215(7) 0.0324(7) -0.0027(5) 0.0016(5) -0.0016(5)
C13 0.0234(7) 0.0482(9) 0.0314(7) -0.0074(7) -0.0024(5) -0.0036(6)
C18 0.0331(7) 0.0350(8) 0.0302(7) -0.0025(6) 0.0031(5) 0.0063(6)
C9 0.0172(6) 0.0229(6) 0.0221(6) 0.0015(5) 0.0018(4) -0.0004(5)
C8 0.0210(6) 0.0191(6) 0.0307(6) 0.0015(5) 0.0027(5) 0.0004(5)

loop_
_atom_type_symbol
_atom_type_description
_atom_type_scat_dispersion_real
_atom_type_scat_dispersion_imag
_atom_type_scat_source
C C 0.0181 0.0091 'International Tables Vol C Tables 4.2.6.8 and 6.1.1.4'
H H 0.0000 0.0000 'International Tables Vol C Tables 4.2.6.8 and 6.1.1.4'
N N 0.0311 0.0180 'International Tables Vol C Tables 4.2.6.8 and 6.1.1.4'
O O 0.0492 0.0322 'International Tables Vol C Tables 4.2.6.8 and 6.1.1.4'

loop_
_geom_angle_atom_site_label_1
_geom_angle_atom_site_label_2
_geom_angle_atom_site_label_3
_geom_angle
_geom_angle_site_symmetry_1
_geom_angle_site_symmetry_3
_geom_angle_publ_flag
N4 O5 C6 106.30(9) . . ?
C9 O10 C11 120.79(10) . . ?
C9 N1 C2 120.67(10) . . ?
C9 N1 C8 126.20(10) . . ?
C8 N1 C2 108.93(9) . . ?
O16 N4 O5 114.15(10) . . ?
O16 N4 C3 132.55(12) . . ?
C3 N4 O5 113.28(10) . . ?
N1 C2 H2 112.2 . . ?
N1 C2 C3 112.75(10) . . ?
N1 C2 C6 104.18(9) . . ?
C3 C2 H2 112.2 . . ?
C3 C2 C6 102.68(10) . . ?
C6 C2 H2 112.2 . . ?
O10 C11 C12 109.05(10) . . ?
O10 C11 C14 101.57(10) . . ?
O10 C11 C13 110.66(10) . . ?
C12 C11 C14 111.23(11) . . ?
C12 C11 C13 112.78(12) . . ?
C13 C11 C14 110.98(11) . . ?
C11 C12 H12A 109.5 . . ?
C11 C12 H12B 109.5 . . ?
C11 C12 H12C 109.5 . . ?
H12A C12 H12B 109.5 . . ?
H12A C12 H12C 109.5 . . ?
H12B C12 H12C 109.5 . . ?
N4 C3 C2 111.15(11) . . ?
N4 C3 C17 121.26(11) . . ?
C17 C3 C2 127.59(11) . . ?
C3 C17 H17A 109.0 . . ?
C3 C17 H17B 109.0 . . ?
C3 C17 C18 112.89(11) . . ?
H17A C17 H17B 107.8 . . ?
C18 C17 H17A 109.0 . . ?
C18 C17 H17B 109.0 . . ?
O5 C6 C2 106.08(10) . . ?
O5 C6 H6 111.5 . . ?
O5 C6 C7 112.31(10) . . ?
C2 C6 H6 111.5 . . ?
C7 C6 C2 103.60(10) . . ?
C7 C6 H6 111.5 . . ?
C11 C14 H14A 109.5 . . ?
C11 C14 H14B 109.5 . . ?
C11 C14 H14C 109.5 . . ?
H14A C14 H14B 109.5 . . ?
H14A C14 H14C 109.5 . . ?
H14B C14 H14C 109.5 . . ?
C6 C7 H7 124.6 . . ?
C8 C7 C6 110.80(11) . . ?
C8 C7 H7 124.6 . . ?
C11 C13 H13A 109.5 . . ?
C11 C13 H13B 109.5 . . ?
C11 C13 H13C 109.5 . . ?
H13A C13 H13B 109.5 . . ?
H13A C13 H13C 109.5 . . ?
H13B C13 H13C 109.5 . . ?
C17 C18 H18A 109.5 . . ?
C17 C18 H18B 109.5 . . ?
C17 C18 H18C 109.5 . . ?
H18A C18 H18B 109.5 . . ?
H18A C18 H18C 109.5 . . ?
H18B C18 H18C 109.5 . . ?
O10 C9 N1 110.14(11) . . ?
O15 C9 O10 127.21(11) . . ?
O15 C9 N1 122.64(11) . . ?
N1 C8 H8 124.0 . . ?
C7 C8 N1 112.09(11) . . ?
C7 C8 H8 124.0 . . ?

loop_
_geom_bond_atom_site_label_1
_geom_bond_atom_site_label_2
_geom_bond_distance
_geom_bond_site_symmetry_2
_geom_bond_publ_flag
O5 N4 1.4427(15) . ?
O5 C6 1.4598(15) . ?
O10 C11 1.4837(14) . ?
O10 C9 1.3371(14) . ?
O16 N4 1.2511(14) . ?
N1 C2 1.4752(14) . ?
N1 C9 1.3743(15) . ?
N1 C8 1.4109(17) . ?
N4 C3 1.2968(16) . ?
O15 C9 1.2156(16) . ?
C2 H2 1.0000 . ?
C2 C3 1.4924(17) . ?
C2 C6 1.5512(17) . ?
C11 C12 1.5165(19) . ?
C11 C14 1.5200(19) . ?
C11 C13 1.5168(19) . ?
C12 H12A 0.9800 . ?
C12 H12B 0.9800 . ?
C12 H12C 0.9800 . ?
C3 C17 1.4898(18) . ?
C17 H17A 0.9900 . ?
C17 H17B 0.9900 . ?
C17 C18 1.525(2) . ?
C6 H6 1.0000 . ?
C6 C7 1.4963(18) . ?
C14 H14A 0.9800 . ?
C14 H14B 0.9800 . ?
C14 H14C 0.9800 . ?
C7 H7 0.9500 . ?
C7 C8 1.3245(18) . ?
C13 H13A 0.9800 . ?
C13 H13B 0.9800 . ?
C13 H13C 0.9800 . ?
C18 H18A 0.9800 . ?
C18 H18B 0.9800 . ?
C18 H18C 0.9800 . ?
C8 H8 0.9500 . ?

loop_
_geom_torsion_atom_site_label_1
_geom_torsion_atom_site_label_2
_geom_torsion_atom_site_label_3
_geom_torsion_atom_site_label_4
_geom_torsion
_geom_torsion_site_symmetry_1
_geom_torsion_site_symmetry_2
_geom_torsion_site_symmetry_3
_geom_torsion_site_symmetry_4
_geom_torsion_publ_flag
O5 N4 C3 C2 0.60(14) . . . . ?
O5 N4 C3 C17 -178.78(10) . . . . ?
O5 C6 C7 C8 117.91(12) . . . . ?
O16 N4 C3 C2 178.94(12) . . . . ?
O16 N4 C3 C17 -0.4(2) . . . . ?
N1 C2 C3 N4 115.26(12) . . . . ?
N1 C2 C3 C17 -65.40(16) . . . . ?
N1 C2 C6 O5 -124.27(10) . . . . ?
N1 C2 C6 C7 -5.83(12) . . . . ?
N4 O5 C6 C2 6.99(12) . . . . ?
N4 O5 C6 C7 -105.52(11) . . . . ?
N4 C3 C17 C18 85.66(16) . . . . ?
C2 N1 C9 O10 170.20(10) . . . . ?
C2 N1 C9 O15 -10.75(18) . . . . ?
C2 N1 C8 C7 -3.96(15) . . . . ?
C2 C3 C17 C18 -93.62(15) . . . . ?
C2 C6 C7 C8 3.87(14) . . . . ?
C11 O10 C9 N1 -175.99(10) . . . . ?
C11 O10 C9 O15 5.02(19) . . . . ?
C3 C2 C6 O5 -6.52(12) . . . . ?
C3 C2 C6 C7 111.92(10) . . . . ?
C6 O5 N4 O16 176.32(10) . . . . ?
C6 O5 N4 C3 -5.03(13) . . . . ?
C6 C2 C3 N4 3.75(13) . . . . ?
C6 C2 C3 C17 -176.91(12) . . . . ?
C6 C7 C8 N1 -0.13(16) . . . . ?
C9 O10 C11 C12 64.65(14) . . . . ?
C9 O10 C11 C14 -177.85(11) . . . . ?
C9 O10 C11 C13 -59.96(15) . . . . ?
C9 N1 C2 C3 97.14(13) . . . . ?
C9 N1 C2 C6 -152.28(11) . . . . ?
C9 N1 C8 C7 152.86(12) . . . . ?
C8 N1 C2 C3 -104.53(12) . . . . ?
C8 N1 C2 C6 6.05(13) . . . . ?
C8 N1 C9 O10 15.85(16) . . . . ?
C8 N1 C9 O15 -165.10(12) . . . . ?
